data_7203418
loop_
_publ_author_name
'Streb, Carsten'
'Long, De-Liang'
'Cronin, Leroy'

_publ_section_title
;
 Influence of organic amines on the self-assembly of hybrid
 polyoxo-molybdenum(v) phosphate frameworks
;
_journal_issue 8
_journal_name_full CrystEngComm
_journal_page_first 629
_journal_paper_doi 10.1039/b605285a
_journal_volume 8
_journal_year 2006
_chemical_formula_moiety '14(C4 H6 N3 +)(H9 Mo12 Na O62 P8 14-) 13(H2O)'
_chemical_formula_sum 'C56 H119 Mo12 N42 Na O75 P8'
_chemical_formula_weight 4002.96
_chemical_name_common 'Compound CS120'
_chemical_name_systematic
;
?
;
_space_group_IT_number 2
_symmetry_cell_setting triclinic
_symmetry_space_group_name_Hall '-P 1'
_symmetry_space_group_name_H-M 'P -1'
_atom_sites_solution_hydrogens geom
_atom_sites_solution_primary direct
_atom_sites_solution_secondary difmap
_audit_creation_method SHELXL-97
_cell_angle_alpha 95.992(1)
_cell_angle_beta 90.013(1)
_cell_angle_gamma 113.569(1)
_cell_formula_units_Z 2
_cell_length_a 16.9408(4)
_cell_length_b 17.8534(2)
_cell_length_c 26.8981(5)
_cell_measurement_reflns_used 104326
_cell_measurement_temperature 293(2)
_cell_measurement_theta_max 21.036
_cell_measurement_theta_min 1.62
_cell_volume 7408.1(2)
_computing_cell_refinement 'HKL Scalepack (Otwinowski & Minor 1997)'
_computing_data_collection 'Collect (Nonius BV, 1997-2000)'
_computing_data_reduction 'HKL Denzo and Scalepack (Otwinowski & Minor 1997)'
_computing_molecular_graphics 'Ortep-3 for Windows (Farrugia, 1997)'
_computing_publication_material 'WinGX publication routines (Farrugia, 1999)'
_computing_structure_refinement 'SHELXL-97 (Sheldrick, 1997)'
_computing_structure_solution 'SHELXS-97 (Sheldrick, 1997)'
_diffrn_ambient_temperature 293(2)
_diffrn_measured_fraction_theta_full 0.985
_diffrn_measured_fraction_theta_max 0.985
_diffrn_measurement_device_type KappaCCD
_diffrn_measurement_method \w
_diffrn_radiation_monochromator graphite
_diffrn_radiation_source 'fine-focus sealed tube'
_diffrn_radiation_type MoK\a
_diffrn_radiation_wavelength 0.71073
_diffrn_reflns_av_R_equivalents 0.0724
_diffrn_reflns_av_sigmaI/netI 0.0539
_diffrn_reflns_limit_h_max 17
_diffrn_reflns_limit_h_min -17
_diffrn_reflns_limit_k_max 17
_diffrn_reflns_limit_k_min -18
_diffrn_reflns_limit_l_max 27
_diffrn_reflns_limit_l_min 0
_diffrn_reflns_number 62347
_diffrn_reflns_theta_full 21.13
_diffrn_reflns_theta_max 21.13
_diffrn_reflns_theta_min 1.86
_diffrn_standards_decay_% 0
_exptl_absorpt_coefficient_mu 1.171
_exptl_absorpt_correction_T_max 0.907
_exptl_absorpt_correction_T_min 0.747
_exptl_absorpt_correction_type empirical
_exptl_absorpt_process_details
;
R.H. Blessing, Acta Cryst. (1995), A51, 33-38
;
_exptl_crystal_colour brown
_exptl_crystal_density_diffrn 1.795
_exptl_crystal_density_meas ?
_exptl_crystal_density_method 'not measured'
_exptl_crystal_description block
_exptl_crystal_F_000 3968
_exptl_crystal_size_max 0.3
_exptl_crystal_size_mid 0.2
_exptl_crystal_size_min 0.04
_refine_diff_density_max 1.961
_refine_diff_density_min -0.873
_refine_diff_density_rms 0.210
_refine_ls_extinction_coef none
_refine_ls_extinction_method none
_refine_ls_goodness_of_fit_ref 1.050
_refine_ls_hydrogen_treatment riding
_refine_ls_matrix_type full
_refine_ls_number_parameters 1614
_refine_ls_number_reflns 15944
_refine_ls_number_restraints 126
_refine_ls_restrained_S_all 1.047
_refine_ls_R_factor_all 0.1025
_refine_ls_R_factor_gt 0.0787
_refine_ls_shift/su_max 0.001
_refine_ls_shift/su_mean 0.000
_refine_ls_structure_factor_coef Fsqd
_refine_ls_weighting_details 'calc w=1/[\s^2^(Fo^2^)+(0.1107P)^2^+191.4458P] where P=(Fo^2^+2Fc^2^)/3'
_refine_ls_weighting_scheme calc
_refine_ls_wR_factor_gt 0.2098
_refine_ls_wR_factor_ref 0.2252
_reflns_number_gt 12283
_reflns_number_total 15944
_reflns_threshold_expression >2sigma(I)
_cod_data_source_file b605285a.txt
_cod_data_source_block cs120b
_cod_depositor_comments
;
The following automatic conversions were performed:

'_exptl_crystal_density_meas' value 'none' was changed to '?' - the
value is perceived as not measured.

Automatic conversion script
Id: cif_fix_values 3008 2015-01-20 13:52:24Z robertas 
;
_cod_original_sg_symbol_H-M P-1
_cod_database_code 7203418

loop_
_symmetry_equiv_pos_as_xyz
'x, y, z'
'-x, -y, -z'

loop_
_atom_site_label
_atom_site_type_symbol
_atom_site_fract_x
_atom_site_fract_y
_atom_site_fract_z
_atom_site_U_iso_or_equiv
_atom_site_adp_type
_atom_site_occupancy
_atom_site_symmetry_multiplicity
_atom_site_calc_flag
_atom_site_refinement_flags
_atom_site_disorder_assembly
_atom_site_disorder_group
Mo1 Mo 0.43711(8) 0.31037(8) 0.39981(5) 0.0253(3) Uani 1 1 d . . .
Mo2 Mo 0.59720(8) 0.35791(8) 0.42805(5) 0.0258(4) Uani 1 1 d . . .
Mo3 Mo 0.66059(8) 0.42149(8) 0.55586(5) 0.0227(3) Uani 1 1 d . . .
Mo4 Mo 0.54771(8) 0.42337(8) 0.62010(5) 0.0241(3) Uani 1 1 d . . .
Mo5 Mo 0.32711(8) 0.35901(8) 0.58007(5) 0.0250(3) Uani 1 1 d . . .
Mo6 Mo 0.27971(8) 0.31010(8) 0.48656(5) 0.0254(3) Uani 1 1 d . . .
Mo7 Mo 0.11387(9) 0.57545(9) 0.88000(5) 0.0325(4) Uani 1 1 d . . .
Mo8 Mo -0.04945(10) 0.64392(10) 0.91949(5) 0.0344(4) Uani 1 1 d . . .
Mo9 Mo -0.05492(10) 0.69387(10) 1.01285(5) 0.0363(4) Uani 1 1 d . . .
Mo10 Mo 0.09879(10) 0.68906(10) 1.10051(5) 0.0376(4) Uani 1 1 d . . .
Mo11 Mo 0.21678(10) 0.63861(10) 1.07227(5) 0.0367(4) Uani 1 1 d . . .
Mo12 Mo 0.22589(9) 0.57365(10) 0.94442(5) 0.0334(4) Uani 1 1 d . . .
Na1 Na 0.5000 0.5000 0.5000 0.0232(18) Uani 1 2 d S . .
Na2 Na 0.0000 0.5000 1.0000 0.034(2) Uani 1 2 d S . .
P1 P 0.4577(3) 0.2765(2) 0.52206(15) 0.0272(10) Uani 1 1 d . . .
P2 P 0.7263(3) 0.2905(3) 0.48661(15) 0.0303(10) Uani 1 1 d . . .
P3 P 0.3900(3) 0.2765(3) 0.67037(16) 0.0314(10) Uani 1 1 d . . .
P4 P 0.2441(3) 0.1506(3) 0.39785(16) 0.0355(11) Uani 1 1 d . . .
P5 P 0.1500(3) 0.7225(3) 0.97804(16) 0.0380(11) Uani 1 1 d . . .
P6 P 0.0807(3) 0.7215(3) 0.82773(19) 0.0489(13) Uani 1 1 d . . .
P7 P 0.4007(3) 0.7049(3) 1.01306(17) 0.0420(12) Uani 1 1 d . . .
P8 P 0.0496(3) 0.8540(3) 1.09960(18) 0.0486(13) Uani 1 1 d . . .
O11 O 0.3991(6) 0.2760(6) 0.4786(4) 0.026(2) Uani 1 1 d . . .
O12 O 0.5517(6) 0.3199(6) 0.5068(4) 0.026(2) Uani 1 1 d . . .
O13 O 0.4446(6) 0.3303(6) 0.5684(3) 0.027(2) Uani 1 1 d . . .
O14 O 0.4370(7) 0.1917(6) 0.5372(4) 0.041(3) Uani 1 1 d . . .
O15 O 0.4450(6) 0.3360(6) 0.3405(4) 0.032(3) Uani 1 1 d . . .
O16 O 0.6471(6) 0.3965(6) 0.3768(4) 0.030(2) Uani 1 1 d . . .
O17 O 0.7513(6) 0.4950(6) 0.5832(4) 0.029(2) Uani 1 1 d . . .
O18 O 0.6064(6) 0.4979(6) 0.6648(4) 0.028(2) Uani 1 1 d . . .
O19 O 0.2550(6) 0.3956(6) 0.6018(4) 0.029(2) Uani 1 1 d . . .
O20 O 0.1922(7) 0.3311(6) 0.4813(4) 0.034(3) Uani 1 1 d . . .
O21 O 0.6725(7) 0.2973(7) 0.4434(4) 0.036(3) Uani 1 1 d . . .
O22 O 0.7232(6) 0.3442(6) 0.5342(4) 0.028(2) Uani 1 1 d . . .
O23 O 0.6871(9) 0.1995(7) 0.4987(5) 0.059(4) Uani 1 1 d . . .
O24 O 0.8168(7) 0.3094(8) 0.4725(4) 0.045(3) Uani 1 1 d . . .
O25 O 0.5099(7) 0.2508(6) 0.4049(4) 0.031(3) Uani 1 1 d . . .
O26 O 0.6777(6) 0.4520(6) 0.4822(3) 0.026(2) Uani 1 1 d . . .
O27 O 0.6069(6) 0.3514(6) 0.6078(3) 0.027(2) Uani 1 1 d . . .
O28 O 0.4365(6) 0.4560(6) 0.6189(3) 0.027(2) Uani 1 1 d . . .
O29 O 0.2649(6) 0.2515(6) 0.5450(4) 0.028(2) Uani 1 1 d . . .
O30 O 0.3400(6) 0.3519(6) 0.4208(3) 0.028(2) Uani 1 1 d . . .
O31 O 0.4797(7) 0.3448(6) 0.6711(4) 0.032(3) Uani 1 1 d . . .
O32 O 0.3249(6) 0.3000(6) 0.6430(4) 0.032(3) Uani 1 1 d . . .
O33 O 0.3920(8) 0.1962(7) 0.6394(6) 0.062(4) Uani 1 1 d . . .
O34 O 0.3611(7) 0.2547(8) 0.7206(4) 0.046(3) Uani 1 1 d . . .
O35 O 0.5171(6) 0.4111(6) 0.4370(3) 0.023(2) Uani 1 1 d . . .
O36 O 0.5814(6) 0.4765(6) 0.5598(3) 0.021(2) Uani 1 1 d . . .
O37 O 0.3649(6) 0.4134(5) 0.5198(3) 0.021(2) Uani 1 1 d . . .
O41 O 0.2221(6) 0.1973(6) 0.4432(4) 0.033(3) Uani 1 1 d . . .
O42 O 0.3386(7) 0.1958(6) 0.3840(4) 0.032(3) Uani 1 1 d . . .
O43 O 0.1862(7) 0.1339(7) 0.3525(4) 0.047(3) Uani 1 1 d . . .
O44 O 0.2340(8) 0.0659(7) 0.4136(5) 0.051(3) Uani 1 1 d . . .
O51 O 0.0923(7) 0.6698(7) 0.9306(4) 0.037(3) Uani 1 1 d . . .
O52 O 0.0912(7) 0.7225(7) 1.0206(4) 0.038(3) Uani 1 1 d . . .
O53 O 0.2049(7) 0.6760(7) 0.9932(4) 0.035(3) Uani 1 1 d . . .
O54 O 0.2047(8) 0.8072(8) 0.9644(5) 0.059(4) Uani 1 1 d . . .
O55 O 0.1084(7) 0.4983(7) 0.8352(4) 0.038(3) Uani 1 1 d . . .
O56 O -0.1525(8) 0.6094(7) 0.8984(4) 0.043(3) Uani 1 1 d . . .
O57 O -0.1603(7) 0.6734(8) 1.0179(4) 0.045(3) Uani 1 1 d . . .
O58 O 0.0851(8) 0.6648(8) 1.1597(4) 0.046(3) Uani 1 1 d . . .
O59 O 0.2325(7) 0.5983(8) 1.1234(4) 0.042(3) Uani 1 1 d . . .
O60 O 0.2518(7) 0.4986(7) 0.9168(4) 0.040(3) Uani 1 1 d . . .
O61 O 0.1159(7) 0.6561(7) 0.8292(4) 0.040(3) Uani 1 1 d . . .
O62 O -0.0010(7) 0.7029(7) 0.8565(4) 0.039(3) Uani 1 1 d . . .
O63 O 0.1504(10) 0.8039(10) 0.8586(8) 0.095(6) Uani 1 1 d . . .
O64 O 0.0708(10) 0.7417(11) 0.7783(5) 0.083(5) Uani 1 1 d . . .
O65 O -0.0235(6) 0.5437(7) 0.8809(4) 0.034(3) Uani 1 1 d . . .
O66 O -0.0186(7) 0.7534(7) 0.9538(4) 0.040(3) Uani 1 1 d . . .
O67 O -0.0327(7) 0.6501(7) 1.0789(4) 0.036(3) Uani 1 1 d . . .
O68 O 0.2220(7) 0.7467(7) 1.0953(4) 0.041(3) Uani 1 1 d . . .
O69 O 0.2154(7) 0.5427(7) 1.0176(3) 0.035(3) Uani 1 1 d . . .
O70 O 0.2349(7) 0.6454(7) 0.8935(4) 0.036(3) Uani 1 1 d . . .
O71 O 0.3434(7) 0.6963(8) 1.0566(4) 0.046(3) Uani 1 1 d . . .
O72 O 0.3527(7) 0.6468(8) 0.9664(4) 0.042(3) Uani 1 1 d . . .
O73 O 0.4391(13) 0.7947(9) 1.0003(6) 0.096(6) Uani 1 1 d . . .
O74 O 0.4778(9) 0.6890(12) 1.0280(5) 0.088(6) Uani 1 1 d . . .
O75 O 0.1009(6) 0.5227(7) 0.9407(4) 0.030(3) Uani 1 1 d . . .
O76 O -0.0585(7) 0.5898(6) 0.9795(4) 0.032(3) Uani 1 1 d . . .
O77 O 0.0902(7) 0.5854(7) 1.0629(4) 0.035(3) Uani 1 1 d . . .
O81 O -0.0156(8) 0.8058(7) 1.0556(4) 0.046(3) Uani 1 1 d . . .
O82 O 0.0983(8) 0.8042(8) 1.1168(4) 0.050(3) Uani 1 1 d . . .
O83 O 0.1192(12) 0.9325(11) 1.0807(6) 0.090(5) Uani 1 1 d . . .
O84 O 0.0099(8) 0.8828(8) 1.1432(4) 0.055(4) Uani 1 1 d . . .
N11 N 0.4637(9) 0.5700(9) 0.9088(5) 0.046(4) Uani 1 1 d . . .
H11A H 0.4304 0.5911 0.9228 0.055 Uiso 1 1 calc R . .
H11B H 0.4543 0.5496 0.8779 0.055 Uiso 1 1 calc R . .
C11 C 0.5295(9) 0.5689(9) 0.9350(5) 0.032(4) Uani 1 1 d D . .
N12 N 0.5768(8) 0.5294(8) 0.9126(4) 0.046(4) Uani 1 1 d D . .
C12 C 0.6376(10) 0.5223(10) 0.9400(6) 0.057(5) Uani 1 1 d D . .
H12 H 0.6697 0.4950 0.9251 0.068 Uiso 1 1 calc R . .
C13 C 0.6555(10) 0.5534(11) 0.9894(6) 0.052(5) Uani 1 1 d D . .
H13 H 0.6985 0.5478 1.0083 0.063 Uiso 1 1 calc R . .
C14 C 0.6073(11) 0.5927(12) 1.0093(5) 0.059(6) Uani 1 1 d D . .
H14 H 0.6183 0.6154 1.0426 0.071 Uiso 1 1 calc R . .
N13 N 0.5447(9) 0.6004(9) 0.9832(4) 0.047(4) Uani 1 1 d D . .
N15 N 0.3704(10) 0.2885(9) 0.1913(6) 0.051(4) Uani 1 1 d . . .
H15A H 0.3408 0.3045 0.2125 0.061 Uiso 1 1 calc R . .
H15B H 0.4178 0.2864 0.2009 0.061 Uiso 1 1 calc R . .
C15 C 0.3431(12) 0.2671(11) 0.1441(7) 0.042(5) Uani 1 1 d . . .
N16 N 0.2694(10) 0.2708(10) 0.1299(6) 0.052(4) Uani 1 1 d . . .
C16 C 0.2436(17) 0.2466(15) 0.0830(9) 0.078(7) Uani 1 1 d . . .
H16 H 0.1912 0.2466 0.0726 0.093 Uiso 1 1 calc R . .
C17 C 0.2903(16) 0.2209(15) 0.0475(8) 0.074(7) Uani 1 1 d . . .
H17 H 0.2721 0.2056 0.0140 0.088 Uiso 1 1 calc R . .
C18 C 0.3649(16) 0.2200(15) 0.0661(9) 0.070(6) Uani 1 1 d . . .
H18 H 0.3990 0.2044 0.0438 0.084 Uiso 1 1 calc R . .
N17 N 0.3915(11) 0.2393(10) 0.1127(7) 0.062(5) Uani 1 1 d . . .
N21 N 0.5666(11) 0.2647(11) 0.1343(6) 0.065(5) Uani 1 1 d . . .
H21A H 0.5975 0.2620 0.1093 0.078 Uiso 1 1 calc R . .
H21B H 0.5140 0.2580 0.1292 0.078 Uiso 1 1 calc R . .
C21 C 0.5995(13) 0.2792(11) 0.1795(7) 0.044(5) Uani 1 1 d . . .
N22 N 0.6807(10) 0.2897(9) 0.1879(5) 0.043(4) Uani 1 1 d . . .
C22 C 0.7159(12) 0.3044(10) 0.2347(7) 0.043(5) Uani 1 1 d . . .
H22 H 0.7733 0.3128 0.2394 0.052 Uiso 1 1 calc R . .
C23 C 0.6688(14) 0.3072(11) 0.2754(7) 0.053(5) Uani 1 1 d . . .
H23 H 0.6906 0.3158 0.3082 0.064 Uiso 1 1 calc R . .
C24 C 0.5838(13) 0.2958(11) 0.2627(8) 0.048(5) Uani 1 1 d . . .
H24 H 0.5496 0.2985 0.2893 0.057 Uiso 1 1 calc R . .
N23 N 0.5474(9) 0.2818(9) 0.2178(6) 0.045(4) Uani 1 1 d . . .
N25 N 0.3811(12) 0.1247(10) 0.2959(8) 0.071(5) Uiso 1 1 d . . .
H25A H 0.3676 0.1371 0.3255 0.085 Uiso 1 1 calc R . .
H25B H 0.4300 0.1215 0.2914 0.085 Uiso 1 1 calc R . .
C25 C 0.3277(18) 0.1109(11) 0.2580(8) 0.073(8) Uani 1 1 d . . .
N26 N 0.2507(11) 0.1155(9) 0.2641(6) 0.053(4) Uiso 1 1 d . . .
C26 C 0.196(2) 0.1000(12) 0.2242(9) 0.088(9) Uani 1 1 d . . .
H26 H 0.1421 0.1022 0.2276 0.106 Uiso 1 1 calc R . .
C27 C 0.225(2) 0.0799(13) 0.1755(8) 0.083(9) Uani 1 1 d . . .
H27 H 0.1931 0.0713 0.1456 0.100 Uiso 1 1 calc R . .
C28 C 0.301(2) 0.0750(14) 0.1784(13) 0.098(10) Uani 1 1 d . . .
H28 H 0.3168 0.0574 0.1477 0.118 Uiso 1 1 calc R . .
N27 N 0.3573(15) 0.0887(13) 0.2135(9) 0.092(7) Uiso 1 1 d . . .
N31 N 0.2036(15) 0.8784(14) 0.2038(9) 0.101(7) Uiso 1 1 d . . .
C31 C 0.1617(12) 0.8920(14) 0.2385(7) 0.076(7) Uiso 1 1 d D . .
N32 N 0.2031(12) 0.9125(16) 0.2839(8) 0.127(9) Uiso 1 1 d D . .
C32 C 0.1620(15) 0.9294(18) 0.3223(7) 0.106(9) Uiso 1 1 d D . .
C33 C 0.0814(14) 0.9261(15) 0.3203(7) 0.084(7) Uiso 1 1 d D . .
C34 C 0.0411(14) 0.905(2) 0.2735(8) 0.120(10) Uiso 1 1 d D . .
N33 N 0.0810(11) 0.8914(11) 0.2336(6) 0.072(5) Uiso 1 1 d D . .
N35 N 0.9010(9) 0.4240(9) 0.5914(5) 0.042(4) Uani 1 1 d . . .
H35A H 0.9062 0.4426 0.6226 0.050 Uiso 1 1 calc R . .
H35B H 0.8506 0.3998 0.5768 0.050 Uiso 1 1 calc R . .
C35 C 0.9716(12) 0.4327(10) 0.5657(6) 0.039(4) Uani 1 1 d . . .
N36 N 0.9595(8) 0.4002(8) 0.5169(5) 0.036(3) Uani 1 1 d . . .
C36 C 1.0303(12) 0.4108(10) 0.4899(7) 0.043(5) Uani 1 1 d . . .
H36 H 1.0231 0.3892 0.4564 0.051 Uiso 1 1 calc R . .
C37 C 1.1097(12) 0.4514(11) 0.5103(7) 0.043(5) Uani 1 1 d . . .
H37 H 1.1579 0.4609 0.4913 0.051 Uiso 1 1 calc R . .
C38 C 1.1174(11) 0.4780(11) 0.5591(8) 0.049(5) Uani 1 1 d . . .
H38 H 1.1727 0.5034 0.5739 0.059 Uiso 1 1 calc R . .
N37 N 1.0498(9) 0.4704(9) 0.5888(5) 0.041(4) Uani 1 1 d . . .
N41 N 0.9453(10) 0.2822(9) 0.6887(7) 0.059(5) Uani 1 1 d . . .
H41A H 0.9886 0.2997 0.7100 0.071 Uiso 1 1 calc R . .
H41B H 0.8956 0.2785 0.6983 0.071 Uiso 1 1 calc R . .
C41 C 0.9554(13) 0.2610(11) 0.6410(7) 0.045(5) Uani 1 1 d . . .
N42 N 0.8836(10) 0.2342(9) 0.6098(7) 0.054(4) Uani 1 1 d . . .
C42 C 0.8918(14) 0.2100(14) 0.5617(9) 0.066(6) Uani 1 1 d . . .
H42 H 0.8437 0.1887 0.5396 0.079 Uiso 1 1 calc R . .
C43 C 0.9700(15) 0.2164(14) 0.5449(8) 0.069(6) Uani 1 1 d . . .
H43 H 0.9770 0.2017 0.5115 0.083 Uiso 1 1 calc R . .
C44 C 1.0386(13) 0.2458(12) 0.5800(9) 0.055(5) Uani 1 1 d . . .
H44 H 1.0923 0.2503 0.5691 0.066 Uiso 1 1 calc R . .
N43 N 1.0331(10) 0.2670(9) 0.6262(6) 0.050(4) Uani 1 1 d . . .
N45 N 0.4652(14) 0.9156(12) 0.7967(8) 0.096(7) Uiso 1 1 d . . .
H45A H 0.5148 0.9129 0.7964 0.115 Uiso 1 1 calc R . .
H45B H 0.4457 0.9278 0.8245 0.115 Uiso 1 1 calc R . .
C45 C 0.4174(16) 0.9004(14) 0.7529(9) 0.073(6) Uiso 1 1 d . . .
N46 N 0.3352(14) 0.9023(12) 0.7578(8) 0.084(6) Uiso 1 1 d . . .
C46 C 0.289(2) 0.8810(18) 0.7160(12) 0.112(10) Uiso 1 1 d . . .
H46 H 0.2365 0.8854 0.7183 0.134 Uiso 1 1 calc R . .
C47 C 0.305(3) 0.852(2) 0.6664(15) 0.147(13) Uiso 1 1 d . . .
H47 H 0.2672 0.8325 0.6386 0.176 Uiso 1 1 calc R . .
C48 C 0.392(2) 0.8583(18) 0.6693(12) 0.108(9) Uiso 1 1 d . . .
H48 H 0.4132 0.8452 0.6393 0.130 Uiso 1 1 calc R . .
N47 N 0.4500(14) 0.8820(12) 0.7116(8) 0.084(6) Uiso 1 1 d . . .
N51 N 0.5028(10) 0.5259(10) 0.7454(5) 0.052(4) Uani 1 1 d . . .
H51A H 0.5367 0.5358 0.7713 0.062 Uiso 1 1 calc R . .
H51B H 0.5221 0.5245 0.7159 0.062 Uiso 1 1 calc R . .
C51 C 0.4222(11) 0.5128(10) 0.7508(6) 0.036(4) Uani 1 1 d . . .
N52 N 0.3909(9) 0.5147(8) 0.7969(5) 0.036(3) Uani 1 1 d . . .
C52 C 0.3118(12) 0.5049(10) 0.7993(6) 0.036(4) Uani 1 1 d . . .
H52 H 0.2897 0.5058 0.8309 0.043 Uiso 1 1 calc R . .
C53 C 0.2560(11) 0.4930(10) 0.7577(6) 0.037(4) Uani 1 1 d . . .
H53 H 0.2000 0.4889 0.7619 0.045 Uiso 1 1 calc R . .
C54 C 0.2853(11) 0.4878(10) 0.7125(6) 0.037(4) Uani 1 1 d . . .
H54 H 0.2504 0.4787 0.6839 0.044 Uiso 1 1 calc R . .
N53 N 0.3697(9) 0.4964(8) 0.7095(5) 0.038(4) Uani 1 1 d . . .
N55 N 0.1704(9) 0.2788(9) 0.6922(5) 0.044(4) Uani 1 1 d . . .
H55A H 0.2129 0.2722 0.6778 0.053 Uiso 1 1 calc R . .
H55B H 0.1280 0.2784 0.6745 0.053 Uiso 1 1 calc R . .
C55 C 0.1705(12) 0.2895(10) 0.7416(7) 0.046(5) Uani 1 1 d . . .
N56 N 0.2378(9) 0.2900(9) 0.7687(5) 0.040(4) Uani 1 1 d . . .
C56 C 0.2379(14) 0.3018(13) 0.8187(8) 0.060(6) Uani 1 1 d . . .
H56 H 0.2842 0.3018 0.8372 0.072 Uiso 1 1 calc R . .
C57 C 0.1735(13) 0.3139(12) 0.8434(8) 0.055(5) Uani 1 1 d . . .
H57 H 0.1745 0.3230 0.8781 0.066 Uiso 1 1 calc R . .
C58 C 0.1056(14) 0.3117(11) 0.8133(8) 0.057(6) Uani 1 1 d . . .
H58 H 0.0603 0.3198 0.8291 0.068 Uiso 1 1 calc R . .
N57 N 0.1007(9) 0.2989(9) 0.7633(6) 0.044(4) Uani 1 1 d . . .
N61 N 0.8604(9) 0.7172(9) 0.8053(5) 0.048(4) Uani 1 1 d . . .
H61A H 0.9083 0.7219 0.8189 0.057 Uiso 1 1 calc R . .
H61B H 0.8203 0.7207 0.8237 0.057 Uiso 1 1 calc R . .
C61 C 0.8486(11) 0.7048(11) 0.7564(6) 0.038(4) Uani 1 1 d . . .
N62 N 0.7713(9) 0.6962(8) 0.7348(5) 0.040(4) Uani 1 1 d . . .
C62 C 0.7647(12) 0.6821(10) 0.6863(7) 0.041(5) Uani 1 1 d . . .
H62 H 0.7126 0.6752 0.6710 0.049 Uiso 1 1 calc R . .
C63 C 0.8282(13) 0.6762(10) 0.6548(7) 0.045(5) Uani 1 1 d . . .
H63 H 0.8190 0.6658 0.6202 0.054 Uiso 1 1 calc R . .
C64 C 0.9046(12) 0.6866(10) 0.6777(7) 0.044(5) Uani 1 1 d . . .
H64 H 0.9499 0.6849 0.6588 0.052 Uiso 1 1 calc R . .
N63 N 0.9134(9) 0.6996(8) 0.7285(5) 0.037(4) Uani 1 1 d . . .
N65 N 0.9790(10) 0.4708(9) 0.7550(5) 0.049(4) Uani 1 1 d . . .
H65A H 1.0039 0.4598 0.7291 0.059 Uiso 1 1 calc R . .
H65B H 1.0004 0.4735 0.7845 0.059 Uiso 1 1 calc R . .
C65 C 0.9097(10) 0.4830(10) 0.7498(6) 0.035(4) Uani 1 1 d . . .
N66 N 0.8714(9) 0.4997(8) 0.7916(5) 0.033(3) Uani 1 1 d . . .
C66 C 0.7940(11) 0.5072(10) 0.7878(6) 0.034(4) Uani 1 1 d . . .
H66 H 0.7668 0.5161 0.8164 0.041 Uiso 1 1 calc R . .
C67 C 0.7583(11) 0.5015(10) 0.7423(6) 0.033(4) Uani 1 1 d . . .
H67 H 0.7062 0.5066 0.7385 0.040 Uiso 1 1 calc R . .
C68 C 0.8025(12) 0.4876(10) 0.7008(6) 0.041(5) Uani 1 1 d . . .
H68 H 0.7782 0.4842 0.6692 0.049 Uiso 1 1 calc R . .
N67 N 0.8754(8) 0.4789(8) 0.7033(4) 0.030(3) Uani 1 1 d . . .
N71 N 0.7283(10) 0.2589(11) 0.6329(6) 0.056(4) Uani 1 1 d . . .
C71 C 0.7096(9) 0.2729(10) 0.6803(5) 0.045(5) Uani 1 1 d D . .
N72 N 0.7616(8) 0.2755(8) 0.7187(5) 0.042(4) Uani 1 1 d D . .
C72 C 0.7386(10) 0.2898(11) 0.7647(6) 0.050(5) Uani 1 1 d D . .
H72 H 0.7749 0.2925 0.7914 0.060 Uiso 1 1 calc R . .
C73 C 0.6656(11) 0.3008(11) 0.7753(5) 0.050(5) Uani 1 1 d D . .
H73 H 0.6507 0.3093 0.8080 0.060 Uiso 1 1 calc R . .
C74 C 0.6147(9) 0.2987(11) 0.7350(6) 0.044(5) Uani 1 1 d D . .
H74 H 0.5641 0.3064 0.7404 0.053 Uiso 1 1 calc R . .
N73 N 0.6362(8) 0.2861(8) 0.6886(5) 0.039(4) Uani 1 1 d D . .
N75 N 0.5946(18) 0.0790(17) 0.7123(11) 0.042(7) Uiso 0.50 1 d P . .
C75 C 0.5705(15) 0.0964(18) 0.7514(8) 0.029(7) Uiso 0.50 1 d PD . .
N76 N 0.6191(14) 0.1126(18) 0.7937(9) 0.050(8) Uiso 0.50 1 d PD . .
C76 C 0.590(2) 0.134(3) 0.8361(9) 0.074(13) Uiso 0.50 1 d PD . .
C77 C 0.512(2) 0.138(3) 0.8396(9) 0.073(13) Uiso 0.50 1 d PD . .
C78 C 0.4635(17) 0.119(3) 0.7958(11) 0.064(12) Uiso 0.50 1 d PD . .
N77 N 0.4911(16) 0.100(2) 0.7526(9) 0.068(10) Uiso 0.50 1 d PD . .
N81 N 0.1783(13) 0.1096(12) 0.5946(8) 0.013(5) Uiso 0.50 1 d P . .
C81 C 0.135(3) 0.093(3) 0.5631(19) 0.14(3) Uiso 0.50 1 d PD . .
N82 N 0.1335(17) 0.1109(19) 0.516(2) 0.15(2) Uiso 0.50 1 d PD . .
C82 C 0.0657(19) 0.0653(18) 0.4855(13) 0.104(18) Uiso 0.50 1 d PD . .
C83 C 0.0000 0.0000 0.5000 0.21(3) Uiso 1 2 d SD . .
C84 C 0.001(3) -0.015(3) 0.5489(9) 0.17(3) Uiso 0.50 1 d PD . .
N83 N 0.067(4) 0.031(4) 0.5804(11) 0.31(6) Uiso 0.50 1 d PD . .
O111 O 0.5957(13) 0.7270(12) 0.1074(8) 0.114(6) Uiso 1 1 d . . .
O112 O 0.9060(11) 0.2783(10) 0.3930(6) 0.091(5) Uiso 1 1 d . . .
O113 O 0.1119(10) 0.5126(9) 0.6875(6) 0.072(4) Uiso 1 1 d . . .
O114 O 0.5741(11) 0.1631(10) 0.5642(7) 0.094(5) Uiso 1 1 d . . .
O115 O 0.5977(9) 0.4820(8) 0.8122(5) 0.066(4) Uiso 1 1 d . . .
O116 O 0.4700(12) 0.3263(11) 0.8036(7) 0.095(5) Uiso 1 1 d . . .
O117 O 0.3616(14) 0.8355(12) 0.9325(8) 0.054(6) Uiso 0.60 1 d P . .
O118 O 0.3047(15) 0.0606(13) 0.4963(8) 0.088(6) Uiso 0.75 1 d P . .
O119 O 0.1173(12) 0.6666(11) 0.6940(7) 0.105(6) Uiso 1 1 d . . .
O120 O 0.0183(14) 0.1068(13) 0.3384(8) 0.084(6) Uiso 0.75 1 d P . .
O121 O 0.4999(18) 0.0224(17) 0.6072(11) 0.066(8) Uiso 0.50 1 d P . .
O122 O 0.444(2) 0.973(2) 0.9004(13) 0.061(9) Uiso 0.40 1 d P . .
O123 O 0.0468(17) 0.8940(16) 0.7631(10) 0.061(7) Uiso 0.50 1 d P . .
O124 O 0.014(2) 0.906(2) 0.9279(14) 0.024(9) Uiso 0.25 1 d P . .
O125 O 0.442(2) 0.084(2) 0.4163(13) 0.018(8) Uiso 0.25 1 d P . .
O126 O 0.974(2) 0.948(2) 0.8402(14) 0.024(9) Uiso 0.25 1 d P . .
O127 O 0.306(3) 0.946(2) 0.5506(15) 0.034(10) Uiso 0.25 1 d P . .
O128 O 0.601(3) 0.917(3) 0.0357(16) 0.036(11) Uiso 0.25 1 d P . .
O129 O 0.923(3) 0.139(3) 0.4024(17) 0.042(11) Uiso 0.25 1 d P . .

loop_
_atom_site_aniso_label
_atom_site_aniso_U_11
_atom_site_aniso_U_22
_atom_site_aniso_U_33
_atom_site_aniso_U_23
_atom_site_aniso_U_13
_atom_site_aniso_U_12
Mo1 0.0215(8) 0.0358(8) 0.0198(8) -0.0005(6) -0.0007(6) 0.0137(6)
Mo2 0.0219(8) 0.0392(8) 0.0195(7) -0.0004(6) 0.0001(6) 0.0165(6)
Mo3 0.0197(7) 0.0333(8) 0.0176(7) 0.0026(6) -0.0001(6) 0.0134(6)
Mo4 0.0210(8) 0.0367(8) 0.0165(7) 0.0038(6) 0.0005(6) 0.0133(6)
Mo5 0.0201(8) 0.0360(8) 0.0186(7) 0.0046(6) 0.0027(6) 0.0105(6)
Mo6 0.0203(8) 0.0348(8) 0.0197(8) 0.0009(6) 0.0000(6) 0.0100(6)
Mo7 0.0338(9) 0.0592(10) 0.0157(8) 0.0021(7) 0.0019(6) 0.0307(8)
Mo8 0.0417(9) 0.0596(10) 0.0168(8) 0.0023(7) 0.0002(6) 0.0363(8)
Mo9 0.0426(10) 0.0606(10) 0.0190(8) -0.0010(7) -0.0012(7) 0.0361(8)
Mo10 0.0392(9) 0.0663(11) 0.0197(8) -0.0036(7) -0.0018(7) 0.0362(8)
Mo11 0.0342(9) 0.0680(11) 0.0184(8) -0.0009(7) -0.0009(6) 0.0330(8)
Mo12 0.0303(9) 0.0624(10) 0.0173(8) 0.0017(7) 0.0015(6) 0.0295(8)
Na1 0.018(4) 0.038(5) 0.018(4) 0.005(3) 0.003(3) 0.015(4)
Na2 0.032(5) 0.060(6) 0.017(5) 0.002(4) 0.006(4) 0.027(5)
P1 0.022(2) 0.030(2) 0.028(2) 0.0018(18) -0.0019(18) 0.0092(19)
P2 0.029(3) 0.040(3) 0.027(2) -0.0007(19) 0.0003(19) 0.020(2)
P3 0.026(2) 0.039(3) 0.034(3) 0.011(2) 0.0058(19) 0.017(2)
P4 0.032(3) 0.038(3) 0.030(3) -0.004(2) -0.002(2) 0.009(2)
P5 0.043(3) 0.057(3) 0.021(2) -0.001(2) 0.001(2) 0.029(2)
P6 0.039(3) 0.073(4) 0.048(3) 0.020(3) 0.001(2) 0.033(3)
P7 0.036(3) 0.066(3) 0.029(3) -0.004(2) 0.000(2) 0.028(2)
P8 0.057(3) 0.061(3) 0.033(3) -0.002(2) -0.003(2) 0.032(3)
O11 0.029(6) 0.033(6) 0.022(6) 0.008(4) 0.003(5) 0.018(5)
O12 0.020(6) 0.035(6) 0.026(6) 0.005(5) -0.003(5) 0.013(5)
O13 0.033(6) 0.036(6) 0.019(6) 0.004(5) 0.014(5) 0.020(5)
O14 0.029(7) 0.030(7) 0.061(8) 0.011(6) -0.002(6) 0.007(5)
O15 0.026(6) 0.050(7) 0.021(6) 0.003(5) 0.004(5) 0.015(5)
O16 0.023(6) 0.048(7) 0.019(6) 0.009(5) 0.002(5) 0.014(5)
O17 0.018(6) 0.039(6) 0.029(6) 0.003(5) -0.005(5) 0.011(5)
O18 0.029(6) 0.040(6) 0.020(6) -0.001(5) -0.004(5) 0.019(5)
O19 0.017(6) 0.042(6) 0.031(6) 0.005(5) 0.002(5) 0.013(5)
O20 0.035(7) 0.046(7) 0.028(6) 0.000(5) -0.001(5) 0.025(6)
O21 0.030(6) 0.055(7) 0.031(6) -0.004(5) -0.003(5) 0.028(6)
O22 0.027(6) 0.041(6) 0.024(6) 0.004(5) 0.002(5) 0.021(5)
O23 0.090(11) 0.043(8) 0.041(8) 0.002(6) -0.004(7) 0.023(7)
O24 0.027(7) 0.076(9) 0.034(7) -0.015(6) -0.006(5) 0.027(6)
O25 0.030(6) 0.036(6) 0.028(6) -0.004(5) -0.003(5) 0.015(5)
O26 0.016(6) 0.039(6) 0.017(6) 0.001(4) 0.002(4) 0.005(5)
O27 0.032(6) 0.040(6) 0.018(6) 0.007(5) 0.000(5) 0.022(5)
O28 0.034(6) 0.051(7) 0.006(5) 0.002(4) -0.001(4) 0.027(5)
O29 0.030(6) 0.029(6) 0.025(6) 0.008(5) 0.012(5) 0.010(5)
O30 0.028(6) 0.048(7) 0.015(5) 0.009(5) 0.006(5) 0.020(5)
O31 0.029(6) 0.045(7) 0.025(6) 0.013(5) -0.002(5) 0.015(5)
O32 0.027(6) 0.046(7) 0.025(6) 0.011(5) 0.003(5) 0.016(5)
O33 0.041(8) 0.038(7) 0.109(12) -0.010(7) -0.005(7) 0.024(6)
O34 0.038(7) 0.080(9) 0.033(7) 0.027(6) 0.010(6) 0.031(7)
O35 0.019(6) 0.031(6) 0.023(6) 0.000(4) 0.000(4) 0.013(5)
O36 0.016(5) 0.032(6) 0.019(5) 0.005(4) 0.005(4) 0.013(5)
O37 0.013(5) 0.027(6) 0.018(5) -0.001(4) 0.000(4) 0.006(4)
O41 0.017(6) 0.039(6) 0.033(6) -0.006(5) 0.002(5) 0.002(5)
O42 0.032(7) 0.036(6) 0.026(6) -0.006(5) -0.005(5) 0.014(5)
O43 0.036(7) 0.058(8) 0.034(7) -0.006(6) -0.008(6) 0.008(6)
O44 0.058(8) 0.030(7) 0.061(8) -0.003(6) 0.009(7) 0.013(6)
O51 0.027(6) 0.069(8) 0.021(6) 0.015(5) -0.007(5) 0.022(6)
O52 0.022(6) 0.074(8) 0.022(6) 0.014(5) 0.006(5) 0.023(6)
O53 0.037(7) 0.050(7) 0.025(6) 0.003(5) 0.013(5) 0.026(6)
O54 0.057(9) 0.052(8) 0.068(9) 0.009(7) 0.021(7) 0.022(7)
O55 0.032(7) 0.057(7) 0.034(7) 0.005(5) 0.005(5) 0.027(6)
O56 0.052(8) 0.074(8) 0.024(6) 0.002(6) 0.007(5) 0.048(7)
O57 0.036(7) 0.081(9) 0.032(7) -0.001(6) -0.004(5) 0.041(7)
O58 0.052(8) 0.091(9) 0.014(6) 0.000(6) -0.003(5) 0.052(7)
O59 0.039(7) 0.080(9) 0.017(6) 0.000(6) -0.005(5) 0.036(7)
O60 0.036(7) 0.079(8) 0.016(6) -0.001(5) 0.001(5) 0.037(6)
O61 0.051(8) 0.068(8) 0.017(6) 0.010(5) 0.008(5) 0.040(7)
O62 0.040(7) 0.062(8) 0.018(6) 0.000(5) 0.005(5) 0.025(6)
O63 0.065(11) 0.072(11) 0.152(17) 0.004(10) -0.003(11) 0.033(9)
O64 0.076(10) 0.184(17) 0.039(8) 0.064(10) 0.039(7) 0.093(12)
O65 0.025(6) 0.065(8) 0.017(6) -0.001(5) -0.002(5) 0.025(6)
O66 0.050(8) 0.059(8) 0.024(6) -0.003(5) -0.003(5) 0.038(6)
O67 0.027(6) 0.072(8) 0.021(6) 0.004(5) -0.004(5) 0.033(6)
O68 0.038(7) 0.070(8) 0.020(6) 0.000(5) -0.001(5) 0.029(6)
O69 0.038(7) 0.068(8) 0.009(5) -0.003(5) -0.001(5) 0.032(6)
O70 0.032(7) 0.054(7) 0.028(6) 0.006(5) 0.005(5) 0.024(6)
O71 0.035(7) 0.078(9) 0.025(7) -0.008(6) -0.006(5) 0.026(6)
O72 0.034(7) 0.086(9) 0.026(6) 0.008(6) 0.006(5) 0.045(7)
O73 0.154(17) 0.065(11) 0.058(10) 0.003(8) 0.024(10) 0.035(11)
O74 0.061(10) 0.169(16) 0.058(10) -0.033(10) -0.011(8) 0.081(11)
O75 0.021(6) 0.059(7) 0.021(6) 0.006(5) 0.005(5) 0.026(5)
O76 0.036(7) 0.049(7) 0.023(6) 0.000(5) 0.002(5) 0.029(6)
O77 0.038(7) 0.061(7) 0.020(6) -0.003(5) -0.003(5) 0.036(6)
O81 0.059(8) 0.053(8) 0.037(7) -0.005(6) -0.010(6) 0.037(7)
O82 0.064(9) 0.079(9) 0.022(6) -0.011(6) -0.008(6) 0.049(8)
O83 0.103(14) 0.117(14) 0.053(10) 0.001(9) -0.011(9) 0.049(11)
O84 0.062(9) 0.079(9) 0.038(7) -0.014(6) -0.011(6) 0.048(8)
N11 0.051(10) 0.082(11) 0.026(8) 0.005(7) 0.006(7) 0.050(9)
C11 0.023(10) 0.044(10) 0.044(12) 0.016(8) 0.007(9) 0.026(8)
N12 0.034(9) 0.077(11) 0.042(9) 0.011(8) -0.001(8) 0.036(9)
C12 0.041(13) 0.077(15) 0.063(15) 0.016(12) 0.016(11) 0.032(11)
C13 0.037(12) 0.087(15) 0.054(14) 0.021(11) -0.001(10) 0.045(11)
C14 0.054(14) 0.096(16) 0.028(11) 0.019(10) 0.000(10) 0.029(13)
N13 0.047(10) 0.089(12) 0.025(9) 0.007(8) -0.007(7) 0.046(9)
N15 0.044(10) 0.068(11) 0.049(11) 0.001(8) -0.001(8) 0.033(8)
C15 0.039(12) 0.047(11) 0.048(13) 0.009(9) 0.016(10) 0.025(9)
N16 0.053(11) 0.065(11) 0.045(11) 0.005(8) 0.007(8) 0.032(9)
C16 0.084(18) 0.095(18) 0.070(18) 0.013(14) 0.002(15) 0.052(15)
C17 0.077(17) 0.109(19) 0.039(13) 0.000(12) 0.005(12) 0.044(15)
C18 0.079(18) 0.104(19) 0.054(16) 0.011(13) 0.009(13) 0.064(15)
N17 0.065(12) 0.065(11) 0.062(13) 0.019(9) 0.011(10) 0.031(10)
N21 0.053(11) 0.118(15) 0.050(12) 0.019(10) 0.016(9) 0.059(11)
C21 0.060(14) 0.065(13) 0.032(12) 0.009(9) 0.004(10) 0.050(11)
N22 0.052(11) 0.056(10) 0.033(10) 0.002(7) 0.013(8) 0.036(8)
C22 0.042(11) 0.044(11) 0.048(13) 0.002(9) 0.017(10) 0.021(9)
C23 0.076(16) 0.053(12) 0.034(11) -0.002(9) 0.022(11) 0.031(11)
C24 0.045(13) 0.057(13) 0.049(14) 0.015(10) 0.032(11) 0.026(10)
N23 0.041(9) 0.051(10) 0.054(11) 0.014(8) 0.023(9) 0.029(8)
C25 0.14(2) 0.025(11) 0.043(13) 0.007(9) 0.045(14) 0.020(12)
C26 0.15(3) 0.028(12) 0.073(18) 0.013(11) -0.021(16) 0.017(13)
C27 0.14(3) 0.049(14) 0.026(13) 0.002(10) -0.019(14) 0.005(15)
C28 0.13(3) 0.047(15) 0.13(3) 0.035(15) 0.02(2) 0.035(17)
N35 0.025(8) 0.076(11) 0.027(8) 0.000(7) 0.005(7) 0.024(8)
C35 0.050(13) 0.047(11) 0.036(12) 0.010(9) 0.003(10) 0.035(10)
N36 0.030(9) 0.049(9) 0.037(9) 0.006(7) 0.015(7) 0.023(7)
C36 0.051(14) 0.035(10) 0.046(11) 0.004(8) 0.010(10) 0.022(10)
C37 0.032(12) 0.048(11) 0.048(13) 0.015(9) 0.018(10) 0.014(9)
C38 0.022(11) 0.046(12) 0.073(16) 0.014(10) -0.001(10) 0.005(8)
N37 0.021(9) 0.069(10) 0.034(8) 0.004(7) -0.001(7) 0.020(7)
N41 0.033(10) 0.057(11) 0.092(15) 0.005(10) 0.007(9) 0.024(8)
C41 0.058(15) 0.038(11) 0.046(13) 0.007(9) 0.001(11) 0.026(10)
N42 0.046(11) 0.045(10) 0.072(13) 0.006(9) -0.006(10) 0.019(8)
C42 0.051(15) 0.100(18) 0.057(16) 0.012(13) -0.018(12) 0.040(13)
C43 0.073(17) 0.097(18) 0.054(14) 0.017(12) 0.006(13) 0.050(14)
C44 0.043(13) 0.066(14) 0.064(16) 0.017(11) 0.011(12) 0.028(11)
N43 0.038(10) 0.059(10) 0.055(12) 0.002(8) 0.010(8) 0.022(8)
N51 0.049(11) 0.094(13) 0.023(8) -0.008(8) 0.004(7) 0.042(9)
C51 0.036(12) 0.045(11) 0.029(11) -0.004(8) 0.000(9) 0.019(9)
N52 0.044(10) 0.056(9) 0.016(8) 0.005(6) 0.007(7) 0.027(8)
C52 0.044(12) 0.046(11) 0.028(10) 0.013(8) 0.023(9) 0.026(9)
C53 0.033(10) 0.054(11) 0.032(11) 0.007(8) 0.003(9) 0.025(9)
C54 0.026(11) 0.056(12) 0.030(11) 0.003(8) 0.006(8) 0.018(9)
N53 0.045(10) 0.043(9) 0.024(8) 0.005(6) 0.006(7) 0.016(7)
N55 0.043(9) 0.067(10) 0.030(10) 0.003(7) 0.017(7) 0.030(8)
C55 0.043(13) 0.037(11) 0.049(14) 0.008(9) 0.014(11) 0.006(9)
N56 0.038(9) 0.064(10) 0.025(9) 0.014(7) 0.014(7) 0.027(8)
C56 0.055(14) 0.081(15) 0.050(15) 0.005(11) 0.005(11) 0.034(12)
C57 0.055(14) 0.066(14) 0.044(12) 0.004(10) 0.012(11) 0.025(11)
C58 0.057(14) 0.052(13) 0.064(16) 0.004(10) 0.032(12) 0.027(11)
N57 0.028(9) 0.051(9) 0.049(11) 0.004(7) 0.018(7) 0.012(7)
N61 0.030(9) 0.092(12) 0.028(10) 0.007(8) 0.000(7) 0.032(8)
C61 0.043(12) 0.053(11) 0.025(11) 0.006(8) -0.006(9) 0.027(9)
N62 0.033(9) 0.050(9) 0.043(10) 0.010(7) -0.013(7) 0.022(7)
C62 0.046(12) 0.031(10) 0.034(12) 0.000(8) -0.024(10) 0.004(8)
C63 0.056(13) 0.045(11) 0.033(11) 0.008(8) -0.006(11) 0.018(10)
C64 0.046(13) 0.042(11) 0.041(12) 0.008(8) 0.003(9) 0.014(9)
N63 0.052(10) 0.050(9) 0.024(9) 0.005(6) -0.001(7) 0.036(8)
N65 0.046(10) 0.076(11) 0.031(9) -0.002(8) -0.006(7) 0.031(9)
C65 0.022(10) 0.054(11) 0.035(12) 0.000(8) -0.008(8) 0.021(9)
N66 0.043(9) 0.043(8) 0.017(8) 0.003(6) 0.005(7) 0.021(7)
C66 0.033(11) 0.042(10) 0.027(11) 0.005(8) 0.002(8) 0.014(8)
C67 0.035(10) 0.042(10) 0.023(10) -0.001(7) 0.000(8) 0.016(8)
C68 0.050(13) 0.046(11) 0.023(10) 0.007(8) -0.020(9) 0.014(9)
N67 0.028(8) 0.040(8) 0.016(8) 0.002(6) -0.008(6) 0.009(7)
N71 0.045(10) 0.087(12) 0.041(10) 0.017(9) 0.006(8) 0.031(9)
C71 0.041(12) 0.039(11) 0.060(14) 0.017(9) -0.010(11) 0.017(9)
N72 0.032(9) 0.046(9) 0.053(11) 0.015(7) -0.010(8) 0.018(7)
C72 0.041(13) 0.051(12) 0.053(15) 0.013(10) -0.017(10) 0.011(10)
C73 0.056(14) 0.059(13) 0.037(12) 0.013(9) -0.007(10) 0.023(11)
C74 0.026(10) 0.056(12) 0.059(14) 0.015(10) 0.000(10) 0.024(9)
N73 0.044(10) 0.035(8) 0.041(10) 0.004(7) -0.002(7) 0.019(7)

loop_
_atom_type_symbol
_atom_type_description
_atom_type_scat_dispersion_real
_atom_type_scat_dispersion_imag
_atom_type_scat_source
Mo Mo -1.6832 0.6857 'International Tables Vol C Tables 4.2.6.8 and 6.1.1.4'
Na Na 0.0362 0.0249 'International Tables Vol C Tables 4.2.6.8 and 6.1.1.4'
P P 0.1023 0.0942 'International Tables Vol C Tables 4.2.6.8 and 6.1.1.4'
O O 0.0106 0.0060 'International Tables Vol C Tables 4.2.6.8 and 6.1.1.4'
C C 0.0033 0.0016 'International Tables Vol C Tables 4.2.6.8 and 6.1.1.4'
N N 0.0061 0.0033 'International Tables Vol C Tables 4.2.6.8 and 6.1.1.4'
H H 0.0000 0.0000 'International Tables Vol C Tables 4.2.6.8 and 6.1.1.4'

loop_
_geom_angle_atom_site_label_1
_geom_angle_atom_site_label_2
_geom_angle_atom_site_label_3
_geom_angle
_geom_angle_site_symmetry_1
_geom_angle_site_symmetry_3
_geom_angle_publ_flag
O15 Mo1 O35 102.0(5) . . ?
O15 Mo1 O25 105.8(5) . . ?
O35 Mo1 O25 95.1(4) . . ?
O15 Mo1 O42 96.4(5) . . ?
O35 Mo1 O42 160.8(4) . . ?
O25 Mo1 O42 85.1(4) . . ?
O15 Mo1 O30 96.8(4) . . ?
O35 Mo1 O30 86.2(4) . . ?
O25 Mo1 O30 156.5(4) . . ?
O42 Mo1 O30 86.1(4) . . ?
O15 Mo1 O11 168.3(4) . . ?
O35 Mo1 O11 82.2(4) . . ?
O25 Mo1 O11 84.5(4) . . ?
O42 Mo1 O11 78.8(4) . . ?
O30 Mo1 O11 72.4(3) . . ?
O15 Mo1 Mo2 101.8(3) . . ?
O35 Mo1 Mo2 48.4(3) . . ?
O25 Mo1 Mo2 47.9(3) . . ?
O42 Mo1 Mo2 132.6(3) . . ?
O30 Mo1 Mo2 133.5(3) . . ?
O11 Mo1 Mo2 89.2(2) . . ?
O16 Mo2 O25 105.9(5) . . ?
O16 Mo2 O35 101.5(4) . . ?
O25 Mo2 O35 95.0(4) . . ?
O16 Mo2 O21 96.8(5) . . ?
O25 Mo2 O21 86.0(4) . . ?
O35 Mo2 O21 160.6(4) . . ?
O16 Mo2 O26 98.2(4) . . ?
O25 Mo2 O26 155.2(4) . . ?
O35 Mo2 O26 85.8(4) . . ?
O21 Mo2 O26 85.4(4) . . ?
O16 Mo2 O12 169.6(4) . . ?
O25 Mo2 O12 83.5(4) . . ?
O35 Mo2 O12 81.8(4) . . ?
O21 Mo2 O12 79.0(4) . . ?
O26 Mo2 O12 72.1(3) . . ?
O16 Mo2 Mo1 101.5(3) . . ?
O25 Mo2 Mo1 48.2(3) . . ?
O35 Mo2 Mo1 48.1(3) . . ?
O21 Mo2 Mo1 133.7(3) . . ?
O26 Mo2 Mo1 132.4(3) . . ?
O12 Mo2 Mo1 88.2(2) . . ?
O17 Mo3 O27 105.4(4) . . ?
O17 Mo3 O36 102.0(4) . . ?
O27 Mo3 O36 94.6(4) . . ?
O17 Mo3 O22 92.2(4) . . ?
O27 Mo3 O22 88.5(4) . . ?
O36 Mo3 O22 164.1(4) . . ?
O17 Mo3 O26 99.0(4) . . ?
O27 Mo3 O26 155.0(4) . . ?
O36 Mo3 O26 85.7(4) . . ?
O22 Mo3 O26 85.0(4) . . ?
O17 Mo3 O12 169.7(4) . . ?
O27 Mo3 O12 82.1(4) . . ?
O36 Mo3 O12 84.2(4) . . ?
O22 Mo3 O12 80.8(4) . . ?
O26 Mo3 O12 73.1(4) . . ?
O17 Mo3 Mo4 101.8(3) . . ?
O27 Mo3 Mo4 47.8(3) . . ?
O36 Mo3 Mo4 48.0(3) . . ?
O22 Mo3 Mo4 136.2(3) . . ?
O26 Mo3 Mo4 132.1(3) . . ?
O12 Mo3 Mo4 88.5(2) . . ?
O18 Mo4 O27 106.7(4) . . ?
O18 Mo4 O36 102.3(4) . . ?
O27 Mo4 O36 95.9(4) . . ?
O18 Mo4 O31 93.4(4) . . ?
O27 Mo4 O31 85.7(4) . . ?
O36 Mo4 O31 162.9(4) . . ?
O18 Mo4 O28 96.8(4) . . ?
O27 Mo4 O28 155.1(4) . . ?
O36 Mo4 O28 87.1(4) . . ?
O31 Mo4 O28 84.5(4) . . ?
O18 Mo4 O13 166.7(4) . . ?
O27 Mo4 O13 85.1(4) . . ?
O36 Mo4 O13 82.3(4) . . ?
O31 Mo4 O13 80.9(4) . . ?
O28 Mo4 O13 70.8(4) . . ?
O18 Mo4 Mo3 103.1(3) . . ?
O27 Mo4 Mo3 48.5(3) . . ?
O36 Mo4 Mo3 48.6(3) . . ?
O31 Mo4 Mo3 134.0(3) . . ?
O28 Mo4 Mo3 134.2(2) . . ?
O13 Mo4 Mo3 89.4(2) . . ?
O19 Mo5 O29 108.1(5) . . ?
O19 Mo5 O37 103.0(4) . . ?
O29 Mo5 O37 95.1(4) . . ?
O19 Mo5 O32 93.5(4) . . ?
O29 Mo5 O32 86.8(4) . . ?
O37 Mo5 O32 161.9(4) . . ?
O19 Mo5 O28 95.4(4) . . ?
O29 Mo5 O28 155.2(4) . . ?
O37 Mo5 O28 87.3(4) . . ?
O32 Mo5 O28 83.7(4) . . ?
O19 Mo5 O13 165.1(4) . . ?
O29 Mo5 O13 85.0(4) . . ?
O37 Mo5 O13 82.3(4) . . ?
O32 Mo5 O13 79.9(4) . . ?
O28 Mo5 O13 70.8(4) . . ?
O19 Mo5 Mo6 104.0(3) . . ?
O29 Mo5 Mo6 48.1(3) . . ?
O37 Mo5 Mo6 48.4(3) . . ?
O32 Mo5 Mo6 134.6(3) . . ?
O28 Mo5 Mo6 134.3(3) . . ?
O13 Mo5 Mo6 90.0(2) . . ?
O20 Mo6 O29 106.1(5) . . ?
O20 Mo6 O37 102.5(5) . . ?
O29 Mo6 O37 94.6(4) . . ?
O20 Mo6 O41 92.8(5) . . ?
O29 Mo6 O41 88.4(4) . . ?
O37 Mo6 O41 162.9(4) . . ?
O20 Mo6 O30 100.1(4) . . ?
O29 Mo6 O30 153.2(4) . . ?
O37 Mo6 O30 85.0(4) . . ?
O41 Mo6 O30 84.8(4) . . ?
O20 Mo6 O11 169.9(4) . . ?
O29 Mo6 O11 81.7(4) . . ?
O37 Mo6 O11 82.9(4) . . ?
O41 Mo6 O11 80.8(4) . . ?
O30 Mo6 O11 71.6(4) . . ?
O20 Mo6 Mo5 102.1(3) . . ?
O29 Mo6 Mo5 47.5(3) . . ?
O37 Mo6 Mo5 48.4(3) . . ?
O41 Mo6 Mo5 135.8(3) . . ?
O30 Mo6 Mo5 131.6(3) . . ?
O11 Mo6 Mo5 87.9(2) . . ?
O55 Mo7 O70 106.9(5) . . ?
O55 Mo7 O75 102.1(5) . . ?
O70 Mo7 O75 95.0(4) . . ?
O55 Mo7 O61 94.5(5) . . ?
O70 Mo7 O61 85.8(5) . . ?
O75 Mo7 O61 162.4(4) . . ?
O55 Mo7 O65 96.3(5) . . ?
O70 Mo7 O65 155.8(4) . . ?
O75 Mo7 O65 86.5(4) . . ?
O61 Mo7 O65 85.8(4) . . ?
O55 Mo7 O51 167.2(4) . . ?
O70 Mo7 O51 84.5(4) . . ?
O75 Mo7 O51 82.3(4) . . ?
O61 Mo7 O51 80.3(4) . . ?
O65 Mo7 O51 71.8(4) . . ?
O55 Mo7 Mo12 102.2(4) . . ?
O70 Mo7 Mo12 48.2(3) . . ?
O75 Mo7 Mo12 48.3(3) . . ?
O61 Mo7 Mo12 133.7(3) . . ?
O65 Mo7 Mo12 133.6(3) . . ?
O51 Mo7 Mo12 89.7(3) . . ?
O56 Mo8 O66 107.4(5) . . ?
O56 Mo8 O76 102.7(5) . . ?
O66 Mo8 O76 96.0(4) . . ?
O56 Mo8 O62 93.8(5) . . ?
O66 Mo8 O62 85.7(4) . . ?
O76 Mo8 O62 162.0(4) . . ?
O56 Mo8 O65 96.1(5) . . ?
O66 Mo8 O65 155.0(4) . . ?
O76 Mo8 O65 86.7(4) . . ?
O62 Mo8 O65 84.5(4) . . ?
O56 Mo8 O51 165.3(5) . . ?
O66 Mo8 O51 85.4(4) . . ?
O76 Mo8 O51 82.5(4) . . ?
O62 Mo8 O51 79.8(4) . . ?
O65 Mo8 O51 70.3(4) . . ?
O56 Mo8 Mo9 103.3(4) . . ?
O66 Mo8 Mo9 48.8(3) . . ?
O76 Mo8 Mo9 48.6(3) . . ?
O62 Mo8 Mo9 134.3(3) . . ?
O65 Mo8 Mo9 133.9(3) . . ?
O51 Mo8 Mo9 90.5(3) . . ?
O57 Mo9 O76 101.9(5) . . ?
O57 Mo9 O66 106.4(5) . . ?
O76 Mo9 O66 94.7(4) . . ?
O57 Mo9 O81 93.7(5) . . ?
O76 Mo9 O81 162.6(4) . . ?
O66 Mo9 O81 88.1(5) . . ?
O57 Mo9 O67 99.2(5) . . ?
O76 Mo9 O67 84.9(4) . . ?
O66 Mo9 O67 153.9(4) . . ?
O81 Mo9 O67 85.2(4) . . ?
O57 Mo9 O52 170.2(4) . . ?
O76 Mo9 O52 81.7(4) . . ?
O66 Mo9 O52 82.2(4) . . ?
O81 Mo9 O52 81.7(4) . . ?
O67 Mo9 O52 71.9(4) . . ?
O57 Mo9 Mo8 101.8(4) . . ?
O76 Mo9 Mo8 48.1(3) . . ?
O66 Mo9 Mo8 48.0(3) . . ?
O81 Mo9 Mo8 135.8(3) . . ?
O67 Mo9 Mo8 131.4(3) . . ?
O52 Mo9 Mo8 87.5(3) . . ?
O58 Mo10 O68 105.5(5) . . ?
O58 Mo10 O77 102.4(5) . . ?
O68 Mo10 O77 95.7(5) . . ?
O58 Mo10 O82 95.3(5) . . ?
O68 Mo10 O82 85.6(5) . . ?
O77 Mo10 O82 161.2(4) . . ?
O58 Mo10 O67 97.6(5) . . ?
O68 Mo10 O67 156.0(4) . . ?
O77 Mo10 O67 85.6(4) . . ?
O82 Mo10 O67 85.8(5) . . ?
O58 Mo10 O52 168.9(5) . . ?
O68 Mo10 O52 84.3(4) . . ?
O77 Mo10 O52 81.4(4) . . ?
O82 Mo10 O52 80.0(4) . . ?
O67 Mo10 O52 72.1(4) . . ?
O58 Mo10 Mo11 102.0(4) . . ?
O68 Mo10 Mo11 48.0(3) . . ?
O77 Mo10 Mo11 49.0(3) . . ?
O82 Mo10 Mo11 133.2(4) . . ?
O67 Mo10 Mo11 133.3(3) . . ?
O52 Mo10 Mo11 88.4(3) . . ?
O59 Mo11 O68 106.5(5) . . ?
O59 Mo11 O77 100.9(5) . . ?
O68 Mo11 O77 95.7(4) . . ?
O59 Mo11 O71 97.1(5) . . ?
O68 Mo11 O71 86.5(5) . . ?
O77 Mo11 O71 160.4(4) . . ?
O59 Mo11 O69 97.8(5) . . ?
O68 Mo11 O69 155.1(4) . . ?
O77 Mo11 O69 84.8(4) . . ?
O71 Mo11 O69 85.1(4) . . ?
O59 Mo11 O53 168.5(5) . . ?
O68 Mo11 O53 84.0(4) . . ?
O77 Mo11 O53 82.1(4) . . ?
O71 Mo11 O53 78.8(4) . . ?
O69 Mo11 O53 71.4(4) . . ?
O59 Mo11 Mo10 101.7(4) . . ?
O68 Mo11 Mo10 48.2(3) . . ?
O77 Mo11 Mo10 48.9(3) . . ?
O71 Mo11 Mo10 134.1(4) . . ?
O69 Mo11 Mo10 132.2(3) . . ?
O53 Mo11 Mo10 88.7(3) . . ?
O60 Mo12 O70 105.5(5) . . ?
O60 Mo12 O75 102.4(5) . . ?
O70 Mo12 O75 95.0(4) . . ?
O60 Mo12 O72 92.3(5) . . ?
O70 Mo12 O72 88.3(5) . . ?
O75 Mo12 O72 163.4(4) . . ?
O60 Mo12 O69 99.3(5) . . ?
O70 Mo12 O69 154.5(4) . . ?
O75 Mo12 O69 85.3(4) . . ?
O72 Mo12 O69 84.8(4) . . ?
O60 Mo12 O53 170.3(4) . . ?
O70 Mo12 O53 81.6(4) . . ?
O75 Mo12 O53 83.2(4) . . ?
O72 Mo12 O53 81.2(4) . . ?
O69 Mo12 O53 73.1(4) . . ?
O60 Mo12 Mo7 101.4(4) . . ?
O70 Mo12 Mo7 48.2(3) . . ?
O75 Mo12 Mo7 48.3(3) . . ?
O72 Mo12 Mo7 136.4(3) . . ?
O69 Mo12 Mo7 132.1(3) . . ?
O53 Mo12 Mo7 88.3(3) . . ?
O37 Na1 O37 180.000(1) 2_666 . ?
O37 Na1 O36 80.2(3) 2_666 . ?
O37 Na1 O36 99.8(3) . . ?
O37 Na1 O36 99.8(3) 2_666 2_666 ?
O37 Na1 O36 80.2(3) . 2_666 ?
O36 Na1 O36 180.000(2) . 2_666 ?
O37 Na1 O35 83.8(3) 2_666 . ?
O37 Na1 O35 96.2(3) . . ?
O36 Na1 O35 95.9(3) . . ?
O36 Na1 O35 84.1(3) 2_666 . ?
O37 Na1 O35 96.2(3) 2_666 2_666 ?
O37 Na1 O35 83.8(3) . 2_666 ?
O36 Na1 O35 84.1(3) . 2_666 ?
O36 Na1 O35 95.9(3) 2_666 2_666 ?
O35 Na1 O35 180.0(3) . 2_666 ?
O77 Na2 O77 180.000(3) . 2_567 ?
O77 Na2 O75 96.4(4) . . ?
O77 Na2 O75 83.6(4) 2_567 . ?
O77 Na2 O75 83.6(4) . 2_567 ?
O77 Na2 O75 96.4(4) 2_567 2_567 ?
O75 Na2 O75 180.000(3) . 2_567 ?
O77 Na2 O76 83.6(4) . 2_567 ?
O77 Na2 O76 96.4(4) 2_567 2_567 ?
O75 Na2 O76 81.1(4) . 2_567 ?
O75 Na2 O76 98.9(4) 2_567 2_567 ?
O77 Na2 O76 96.4(4) . . ?
O77 Na2 O76 83.6(4) 2_567 . ?
O75 Na2 O76 98.9(4) . . ?
O75 Na2 O76 81.1(4) 2_567 . ?
O76 Na2 O76 180.0(5) 2_567 . ?
O14 P1 O11 112.9(6) . . ?
O14 P1 O12 113.3(6) . . ?
O11 P1 O12 107.2(6) . . ?
O14 P1 O13 107.5(6) . . ?
O11 P1 O13 108.3(6) . . ?
O12 P1 O13 107.4(6) . . ?
O24 P2 O21 111.2(7) . . ?
O24 P2 O22 111.4(6) . . ?
O21 P2 O22 112.0(6) . . ?
O24 P2 O23 107.0(8) . . ?
O21 P2 O23 108.0(7) . . ?
O22 P2 O23 107.0(6) . . ?
O34 P3 O31 113.3(7) . . ?
O34 P3 O32 110.5(6) . . ?
O31 P3 O32 110.1(6) . . ?
O34 P3 O33 107.1(8) . . ?
O31 P3 O33 108.0(7) . . ?
O32 P3 O33 107.6(7) . . ?
O43 P4 O41 114.3(7) . . ?
O43 P4 O42 109.1(6) . . ?
O41 P4 O42 111.4(6) . . ?
O43 P4 O44 107.3(7) . . ?
O41 P4 O44 106.9(7) . . ?
O42 P4 O44 107.6(7) . . ?
O54 P5 O52 113.8(7) . . ?
O54 P5 O53 112.4(7) . . ?
O52 P5 O53 107.1(6) . . ?
O54 P5 O51 108.6(7) . . ?
O52 P5 O51 108.3(6) . . ?
O53 P5 O51 106.4(6) . . ?
O64 P6 O61 114.4(8) . . ?
O64 P6 O62 111.8(7) . . ?
O61 P6 O62 112.5(7) . . ?
O64 P6 O63 106.7(11) . . ?
O61 P6 O63 106.3(8) . . ?
O62 P6 O63 104.2(8) . . ?
O71 P7 O74 109.3(8) . . ?
O71 P7 O72 112.1(7) . . ?
O74 P7 O72 110.6(7) . . ?
O71 P7 O73 110.6(8) . . ?
O74 P7 O73 104.4(11) . . ?
O72 P7 O73 109.6(8) . . ?
O84 P8 O82 110.2(7) . . ?
O84 P8 O81 113.5(7) . . ?
O82 P8 O81 111.5(7) . . ?
O84 P8 O83 106.8(9) . . ?
O82 P8 O83 106.2(9) . . ?
O81 P8 O83 108.2(8) . . ?
P1 O11 Mo1 127.9(6) . . ?
P1 O11 Mo6 125.1(5) . . ?
Mo1 O11 Mo6 100.0(4) . . ?
P1 O12 Mo3 125.3(6) . . ?
P1 O12 Mo2 126.7(5) . . ?
Mo3 O12 Mo2 99.6(4) . . ?
P1 O13 Mo4 126.4(6) . . ?
P1 O13 Mo5 125.1(6) . . ?
Mo4 O13 Mo5 105.7(4) . . ?
P2 O21 Mo2 139.7(6) . . ?
P2 O22 Mo3 136.4(6) . . ?
Mo2 O25 Mo1 83.9(4) . . ?
Mo3 O26 Mo2 114.0(4) . . ?
Mo4 O27 Mo3 83.7(4) . . ?
Mo5 O28 Mo4 111.3(4) . . ?
Mo5 O29 Mo6 84.3(4) . . ?
Mo6 O30 Mo1 114.7(4) . . ?
P3 O31 Mo4 134.2(6) . . ?
P3 O32 Mo5 135.0(6) . . ?
Mo1 O35 Mo2 83.5(4) . . ?
Mo1 O35 Na1 132.8(5) . . ?
Mo2 O35 Na1 133.4(5) . . ?
Mo4 O36 Mo3 83.4(4) . . ?
Mo4 O36 Na1 130.4(4) . . ?
Mo3 O36 Na1 132.3(4) . . ?
Mo6 O37 Mo5 83.2(4) . . ?
Mo6 O37 Na1 133.1(4) . . ?
Mo5 O37 Na1 129.7(4) . . ?
P4 O41 Mo6 137.6(6) . . ?
P4 O42 Mo1 138.0(6) . . ?
P5 O51 Mo7 127.0(6) . . ?
P5 O51 Mo8 123.7(6) . . ?
Mo7 O51 Mo8 105.8(4) . . ?
P5 O52 Mo10 128.3(6) . . ?
P5 O52 Mo9 126.2(6) . . ?
Mo10 O52 Mo9 99.9(4) . . ?
P5 O53 Mo12 125.9(6) . . ?
P5 O53 Mo11 126.2(6) . . ?
Mo12 O53 Mo11 100.2(4) . . ?
P6 O61 Mo7 134.8(6) . . ?
P6 O62 Mo8 135.3(7) . . ?
Mo7 O65 Mo8 110.6(5) . . ?
Mo8 O66 Mo9 83.2(5) . . ?
Mo9 O67 Mo10 114.4(5) . . ?
Mo11 O68 Mo10 83.9(5) . . ?
Mo12 O69 Mo11 114.0(5) . . ?
Mo12 O70 Mo7 83.6(4) . . ?
P7 O71 Mo11 139.7(7) . . ?
P7 O72 Mo12 136.2(6) . . ?
Mo12 O75 Mo7 83.5(4) . . ?
Mo12 O75 Na2 132.9(5) . . ?
Mo7 O75 Na2 131.1(5) . . ?
Mo8 O76 Mo9 83.3(4) . . ?
Mo8 O76 Na2 130.4(5) . . ?
Mo9 O76 Na2 133.0(5) . . ?
Mo10 O77 Mo11 82.1(4) . . ?
Mo10 O77 Na2 133.2(5) . . ?
Mo11 O77 Na2 133.2(5) . . ?
P8 O81 Mo9 138.0(7) . . ?
P8 O82 Mo10 138.6(7) . . ?
N11 C11 N13 120.5(12) . . ?
N11 C11 N12 118.1(12) . . ?
N13 C11 N12 121.3(11) . . ?
C12 N12 C11 118.0(11) . . ?
N12 C12 C13 122.9(13) . . ?
C14 C13 C12 116.3(12) . . ?
N13 C14 C13 122.8(12) . . ?
C14 N13 C11 118.7(11) . . ?
N15 C15 N16 119.1(16) . . ?
N15 C15 N17 117.0(17) . . ?
N16 C15 N17 123.8(18) . . ?
C16 N16 C15 116.9(18) . . ?
N16 C16 C17 124(2) . . ?
C18 C17 C16 115(2) . . ?
N17 C18 C17 125(2) . . ?
C18 N17 C15 116.4(18) . . ?
N21 C21 N22 120.6(16) . . ?
N21 C21 N23 117.6(17) . . ?
N22 C21 N23 121.8(16) . . ?
C21 N22 C22 121.4(15) . . ?
N22 C22 C23 121.2(18) . . ?
C22 C23 C24 113.2(18) . . ?
N23 C24 C23 127.4(16) . . ?
C24 N23 C21 114.9(16) . . ?
N25 C25 N26 121.2(18) . . ?
N25 C25 N27 113(3) . . ?
N26 C25 N27 126(2) . . ?
C25 N26 C26 120(2) . . ?
N26 C26 C27 117(3) . . ?
C28 C27 C26 113(2) . . ?
N27 C28 C27 135(3) . . ?
C28 N27 C25 109(3) . . ?
N31 C31 N32 115(2) . . ?
N31 C31 N33 125(2) . . ?
N32 C31 N33 119.8(13) . . ?
C32 N32 C31 117.5(13) . . ?
N32 C32 C33 125.6(14) . . ?
C32 C33 C34 115.3(13) . . ?
N33 C34 C33 121.3(14) . . ?
C34 N33 C31 120.3(13) . . ?
N37 C35 N35 119.7(15) . . ?
N37 C35 N36 122.8(15) . . ?
N35 C35 N36 117.5(16) . . ?
C35 N36 C36 118.2(15) . . ?
C37 C36 N36 121.5(17) . . ?
C36 C37 C38 117.5(17) . . ?
C37 C38 N37 124.6(17) . . ?
C35 N37 C38 115.2(15) . . ?
N41 C41 N43 119.8(18) . . ?
N41 C41 N42 116.3(18) . . ?
N43 C41 N42 123.9(18) . . ?
C42 N42 C41 117.1(17) . . ?
N42 C42 C43 120.7(19) . . ?
C42 C43 C44 117(2) . . ?
N43 C44 C43 124(2) . . ?
C44 N43 C41 116.9(17) . . ?
N47 C45 N45 118(2) . . ?
N47 C45 N46 127(2) . . ?
N45 C45 N46 115(2) . . ?
C46 N46 C45 113(2) . . ?
N46 C46 C47 132(3) . . ?
C48 C47 C46 106(3) . . ?
N47 C48 C47 129(3) . . ?
C45 N47 C48 113(2) . . ?
N51 C51 N52 120.6(15) . . ?
N51 C51 N53 119.1(15) . . ?
N52 C51 N53 120.3(16) . . ?
C52 N52 C51 117.1(14) . . ?
N52 C52 C53 124.8(15) . . ?
C54 C53 C52 118.3(16) . . ?
C53 C54 N53 117.3(16) . . ?
C51 N53 C54 122.0(14) . . ?
N55 C55 N56 119.0(16) . . ?
N55 C55 N57 118.3(18) . . ?
N56 C55 N57 122.7(17) . . ?
C56 N56 C55 118.7(16) . . ?
N56 C56 C57 123(2) . . ?
C56 C57 C58 115.5(19) . . ?
N57 C58 C57 124.8(18) . . ?
C58 N57 C55 115.4(17) . . ?
N61 C61 N63 118.4(15) . . ?
N61 C61 N62 119.8(16) . . ?
N63 C61 N62 121.8(15) . . ?
C62 N62 C61 115.4(16) . . ?
N62 C62 C63 126.5(17) . . ?
C64 C63 C62 116.2(17) . . ?
N63 C64 C63 119.2(17) . . ?
C61 N63 C64 120.9(15) . . ?
N65 C65 N67 120.4(15) . . ?
N65 C65 N66 118.7(15) . . ?
N67 C65 N66 120.9(14) . . ?
C65 N66 C66 120.5(13) . . ?
C67 C66 N66 119.3(15) . . ?
C66 C67 C68 117.4(16) . . ?
N67 C68 C67 124.6(15) . . ?
C68 N67 C65 117.1(14) . . ?
N71 C71 N72 121.4(13) . . ?
N71 C71 N73 117.9(13) . . ?
N72 C71 N73 120.6(12) . . ?
C72 N72 C71 117.8(11) . . ?
N72 C72 C73 124.1(12) . . ?
C72 C73 C74 116.3(12) . . ?
N73 C74 C73 121.3(12) . . ?
C74 N73 C71 119.8(11) . . ?
N75 C75 N76 121(2) . . ?
N75 C75 N77 118(2) . . ?
N76 C75 N77 120.3(13) . . ?
C76 N76 C75 118.5(14) . . ?
N76 C76 C77 123.8(15) . . ?
C76 C77 C78 115.8(14) . . ?
N77 C78 C77 122.5(15) . . ?
C78 N77 C75 119.1(14) . . ?
C81 N81 N83 47(3) . . ?
N81 C81 N82 140(5) . . ?
N81 C81 N83 99(5) . . ?
N82 C81 N83 120.5(14) . . ?
C82 N82 C81 119.2(15) . . ?
N82 C82 C83 122.0(15) . . ?
N82 C82 C84 175(4) . 2_556 ?
C83 C82 C84 59.6(12) . 2_556 ?
C82 C83 C82 180(3) . 2_556 ?
C82 C83 C84 62.3(14) . 2_556 ?
C82 C83 C84 117.7(14) 2_556 2_556 ?
C82 C83 C84 117.7(14) . . ?
C82 C83 C84 62.3(14) 2_556 . ?
C84 C83 C84 180.000(13) 2_556 . ?
N83 C84 C83 121.6(15) . . ?
N83 C84 C82 177(6) . 2_556 ?
C83 C84 C82 58.0(12) . 2_556 ?
C84 N83 C81 118.7(14) . . ?
C84 N83 N81 152(3) . . ?
C81 N83 N81 34(2) . . ?

loop_
_geom_bond_atom_site_label_1
_geom_bond_atom_site_label_2
_geom_bond_distance
_geom_bond_site_symmetry_2
_geom_bond_publ_flag
Mo1 O15 1.696(10) . ?
Mo1 O35 1.936(9) . ?
Mo1 O25 1.936(10) . ?
Mo1 O42 2.059(10) . ?
Mo1 O30 2.112(10) . ?
Mo1 O11 2.288(9) . ?
Mo1 Mo2 2.5838(19) . ?
Mo2 O16 1.679(10) . ?
Mo2 O25 1.929(10) . ?
Mo2 O35 1.946(9) . ?
Mo2 O21 2.042(10) . ?
Mo2 O26 2.113(9) . ?
Mo2 O12 2.329(10) . ?
Mo3 O17 1.676(10) . ?
Mo3 O27 1.949(10) . ?
Mo3 O36 1.951(9) . ?
Mo3 O22 2.090(10) . ?
Mo3 O26 2.098(9) . ?
Mo3 O12 2.293(10) . ?
Mo3 Mo4 2.5853(18) . ?
Mo4 O18 1.677(10) . ?
Mo4 O27 1.926(9) . ?
Mo4 O36 1.934(9) . ?
Mo4 O31 2.071(10) . ?
Mo4 O28 2.184(10) . ?
Mo4 O13 2.222(10) . ?
Mo5 O19 1.679(10) . ?
Mo5 O29 1.921(10) . ?
Mo5 O37 1.953(9) . ?
Mo5 O32 2.078(10) . ?
Mo5 O28 2.141(10) . ?
Mo5 O13 2.260(10) . ?
Mo5 Mo6 2.5910(18) . ?
Mo6 O20 1.677(10) . ?
Mo6 O29 1.939(9) . ?
Mo6 O37 1.951(9) . ?
Mo6 O41 2.076(10) . ?
Mo6 O30 2.096(9) . ?
Mo6 O11 2.338(10) . ?
Mo7 O55 1.706(11) . ?
Mo7 O70 1.937(11) . ?
Mo7 O75 1.939(10) . ?
Mo7 O61 2.077(10) . ?
Mo7 O65 2.165(10) . ?
Mo7 O51 2.199(12) . ?
Mo7 Mo12 2.582(2) . ?
Mo8 O56 1.678(12) . ?
Mo8 O66 1.938(11) . ?
Mo8 O76 1.941(10) . ?
Mo8 O62 2.083(11) . ?
Mo8 O65 2.171(10) . ?
Mo8 O51 2.270(10) . ?
Mo8 Mo9 2.5900(19) . ?
Mo9 O57 1.682(11) . ?
Mo9 O76 1.956(10) . ?
Mo9 O66 1.964(11) . ?
Mo9 O81 2.053(11) . ?
Mo9 O67 2.106(10) . ?
Mo9 O52 2.324(10) . ?
Mo10 O58 1.685(11) . ?
Mo10 O68 1.936(11) . ?
Mo10 O77 1.966(10) . ?
Mo10 O82 2.060(12) . ?
Mo10 O67 2.112(10) . ?
Mo10 O52 2.306(10) . ?
Mo10 Mo11 2.585(2) . ?
Mo11 O59 1.685(11) . ?
Mo11 O68 1.930(12) . ?
Mo11 O77 1.970(11) . ?
Mo11 O71 2.041(12) . ?
Mo11 O69 2.131(10) . ?
Mo11 O53 2.327(10) . ?
Mo12 O60 1.674(11) . ?
Mo12 O70 1.936(11) . ?
Mo12 O75 1.939(10) . ?
Mo12 O72 2.066(12) . ?
Mo12 O69 2.087(10) . ?
Mo12 O53 2.281(10) . ?
Na1 O37 2.292(9) 2_666 ?
Na1 O37 2.292(9) . ?
Na1 O36 2.296(9) . ?
Na1 O36 2.296(9) 2_666 ?
Na1 O35 2.297(9) . ?
Na1 O35 2.297(9) 2_666 ?
Na2 O77 2.263(10) . ?
Na2 O77 2.263(10) 2_567 ?
Na2 O75 2.283(9) . ?
Na2 O75 2.283(9) 2_567 ?
Na2 O76 2.305(10) 2_567 ?
Na2 O76 2.305(10) . ?
P1 O14 1.512(11) . ?
P1 O11 1.531(10) . ?
P1 O12 1.545(11) . ?
P1 O13 1.565(10) . ?
P2 O24 1.490(12) . ?
P2 O21 1.521(11) . ?
P2 O22 1.532(11) . ?
P2 O23 1.560(13) . ?
P3 O34 1.474(12) . ?
P3 O31 1.520(11) . ?
P3 O32 1.538(11) . ?
P3 O33 1.594(13) . ?
P4 O43 1.492(12) . ?
P4 O41 1.535(11) . ?
P4 O42 1.543(12) . ?
P4 O44 1.556(13) . ?
P5 O54 1.508(13) . ?
P5 O52 1.517(11) . ?
P5 O53 1.553(12) . ?
P5 O51 1.576(11) . ?
P6 O64 1.440(13) . ?
P6 O61 1.513(12) . ?
P6 O62 1.520(12) . ?
P6 O63 1.613(18) . ?
P7 O71 1.501(12) . ?
P7 O74 1.506(14) . ?
P7 O72 1.537(13) . ?
P7 O73 1.547(16) . ?
P8 O84 1.499(13) . ?
P8 O82 1.536(13) . ?
P8 O81 1.545(13) . ?
P8 O83 1.563(19) . ?
N11 C11 1.326(18) . ?
C11 N13 1.340(14) . ?
C11 N12 1.367(14) . ?
N12 C12 1.321(15) . ?
C12 C13 1.371(17) . ?
C13 C14 1.351(16) . ?
C14 N13 1.331(15) . ?
N15 C15 1.31(2) . ?
C15 N16 1.33(2) . ?
C15 N17 1.37(2) . ?
N16 C16 1.31(3) . ?
C16 C17 1.40(3) . ?
C17 C18 1.37(3) . ?
C18 N17 1.29(3) . ?
N21 C21 1.30(2) . ?
C21 N22 1.33(2) . ?
C21 N23 1.36(2) . ?
N22 C22 1.35(2) . ?
C22 C23 1.36(2) . ?
C23 C24 1.41(3) . ?
C24 N23 1.31(2) . ?
N25 C25 1.30(3) . ?
C25 N26 1.35(3) . ?
C25 N27 1.38(3) . ?
N26 C26 1.35(3) . ?
C26 C27 1.46(4) . ?
C27 C28 1.33(4) . ?
C28 N27 1.28(4) . ?
N31 C31 1.23(3) . ?
C31 N32 1.347(15) . ?
C31 N33 1.371(14) . ?
N32 C32 1.324(16) . ?
C32 C33 1.343(17) . ?
C33 C34 1.375(17) . ?
C34 N33 1.321(16) . ?
N35 C35 1.35(2) . ?
C35 N37 1.34(2) . ?
C35 N36 1.36(2) . ?
N36 C36 1.36(2) . ?
C36 C37 1.33(3) . ?
C37 C38 1.34(3) . ?
C38 N37 1.37(2) . ?
N41 C41 1.33(2) . ?
C41 N43 1.34(2) . ?
C41 N42 1.37(2) . ?
N42 C42 1.35(3) . ?
C42 C43 1.36(3) . ?
C43 C44 1.39(3) . ?
C44 N43 1.27(2) . ?
N45 C45 1.37(3) . ?
C45 N47 1.31(3) . ?
C45 N46 1.41(3) . ?
N46 C46 1.30(3) . ?
C46 C47 1.45(4) . ?
C47 C48 1.42(4) . ?
C48 N47 1.42(3) . ?
N51 C51 1.30(2) . ?
C51 N52 1.35(2) . ?
C51 N53 1.35(2) . ?
N52 C52 1.28(2) . ?
C52 C53 1.41(2) . ?
C53 C54 1.32(2) . ?
C54 N53 1.38(2) . ?
N55 C55 1.32(2) . ?
C55 N56 1.35(2) . ?
C55 N57 1.38(2) . ?
N56 C56 1.34(2) . ?
C56 C57 1.36(3) . ?
C57 C58 1.39(3) . ?
C58 N57 1.34(2) . ?
N61 C61 1.31(2) . ?
C61 N63 1.36(2) . ?
C61 N62 1.38(2) . ?
N62 C62 1.30(2) . ?
C62 C63 1.40(3) . ?
C63 C64 1.37(3) . ?
C64 N63 1.36(2) . ?
N65 C65 1.29(2) . ?
C65 N67 1.36(2) . ?
C65 N66 1.37(2) . ?
N66 C66 1.37(2) . ?
C66 C67 1.34(2) . ?
C67 C68 1.40(2) . ?
C68 N67 1.31(2) . ?
N71 C71 1.34(2) . ?
C71 N72 1.343(14) . ?
C71 N73 1.369(14) . ?
N72 C72 1.329(15) . ?
C72 C73 1.352(16) . ?
C73 C74 1.373(16) . ?
C74 N73 1.321(15) . ?
N75 C75 1.18(3) . ?
C75 N76 1.340(15) . ?
C75 N77 1.371(15) . ?
N76 C76 1.327(16) . ?
C76 C77 1.349(17) . ?
C77 C78 1.369(17) . ?
C78 N77 1.317(16) . ?
N81 C81 1.05(3) . ?
N81 N83 1.86(6) . ?
C81 N82 1.343(15) . ?
C81 N83 1.369(15) . ?
N82 C82 1.326(16) . ?
C82 C83 1.345(17) . ?
C82 C84 1.40(3) 2_556 ?
C83 C82 1.345(17) 2_556 ?
C83 C84 1.368(18) 2_556 ?
C83 C84 1.368(18) . ?
C84 N83 1.320(16) . ?
C84 C82 1.40(3) 2_556 ?
